data_7047417
loop_
_publ_author_name
'Mahapatra, Prithwish'
'Drew, Michael G. B.'
'Ghosh, Ashutosh'

_publ_section_title
;
 Tri- and hexa-nuclear Ni<sup>II</sup>-Mn<sup>II</sup> complexes of a
 N<sub>2</sub>O<sub>2</sub> donor unsymmetrical ligand: synthesis,
 structures, magnetic properties and catalytic oxidase activities.
;
_journal_issue 39
_journal_name_full 'Dalton transactions (Cambridge, England : 2003)'
_journal_page_first 13957
_journal_page_last 13971
_journal_paper_doi 10.1039/c8dt02962h
_journal_volume 47
_journal_year 2018
_chemical_formula_sum 'C18 H18 N2 Ni O2'
_chemical_formula_weight 353.05
_space_group_crystal_system orthorhombic
_space_group_IT_number 61
_space_group_name_Hall '-P 2ac 2ab'
_space_group_name_H-M_alt 'P b c a'
_symmetry_space_group_name_Hall '-P 2ac 2ab'
_symmetry_space_group_name_H-M 'P b c a'
_atom_sites_solution_hydrogens geom
_audit_creation_method SHELXL-2016/6
_audit_update_record
;
2018-08-29 deposited with the CCDC.
2018-09-03 downloaded from the CCDC.
;
_cell_angle_alpha 90.000(5)
_cell_angle_beta 90.000(5)
_cell_angle_gamma 90.000(5)
_cell_formula_units_Z 8
_cell_length_a 7.644(5)
_cell_length_b 17.654(5)
_cell_length_c 22.775(5)
_cell_measurement_reflns_used 34281
_cell_measurement_temperature 293(2)
_cell_measurement_theta_max 25.967
_cell_measurement_theta_min 1.788
_cell_volume 3073(2)
_computing_cell_refinement 'Bruker SAINT'
_computing_data_collection 'Bruker APEX2'
_computing_data_reduction 'Bruker SAINT'
_computing_molecular_graphics PLATON(Spek,2004)
_computing_publication_material 'SHELXL-2016/6, PLATON, WINGX (Ferrugia, 2012)'
_computing_structure_refinement 'SHELXL-2016/6 (Sheldrick, 2016)'
_computing_structure_solution 'SHELXS-97 (Sheldrick, 2008)'
_diffrn_ambient_temperature 293(2)
_diffrn_measured_fraction_theta_full 0.999
_diffrn_measured_fraction_theta_max 0.996
_diffrn_measurement_device_type 'CCD area detector'
_diffrn_measurement_method 'phi and omega scans'
_diffrn_radiation_monochromator graphite
_diffrn_radiation_source 'fine-focus sealed tube'
_diffrn_radiation_type MoK\a
_diffrn_radiation_wavelength 0.71073
_diffrn_reflns_av_R_equivalents 0.0936
_diffrn_reflns_av_unetI/netI 0.0441
_diffrn_reflns_Laue_measured_fraction_full 0.999
_diffrn_reflns_Laue_measured_fraction_max 0.996
_diffrn_reflns_limit_h_max 9
_diffrn_reflns_limit_h_min -9
_diffrn_reflns_limit_k_max 21
_diffrn_reflns_limit_k_min -21
_diffrn_reflns_limit_l_max 27
_diffrn_reflns_limit_l_min -27
_diffrn_reflns_number 34278
_diffrn_reflns_point_group_measured_fraction_full 0.999
_diffrn_reflns_point_group_measured_fraction_max 0.996
_diffrn_reflns_theta_full 25.242
_diffrn_reflns_theta_max 25.967
_diffrn_reflns_theta_min 2.307
_exptl_absorpt_coefficient_mu 1.273
_exptl_absorpt_correction_T_max 0.975
_exptl_absorpt_correction_T_min 0.955
_exptl_absorpt_correction_type empirical
_exptl_absorpt_process_details SADABS
_exptl_crystal_colour Red
_exptl_crystal_density_diffrn 1.526
_exptl_crystal_density_method 'not measured'
_exptl_crystal_description Prismatic
_exptl_crystal_F_000 1472
_exptl_crystal_size_max 0.04
_exptl_crystal_size_mid 0.03
_exptl_crystal_size_min 0.02
_refine_diff_density_max 0.260
_refine_diff_density_min -0.301
_refine_diff_density_rms 0.061
_refine_ls_extinction_method none
_refine_ls_goodness_of_fit_ref 1.017
_refine_ls_hydrogen_treatment constr
_refine_ls_matrix_type full
_refine_ls_number_parameters 209
_refine_ls_number_reflns 3004
_refine_ls_number_restraints 0
_refine_ls_restrained_S_all 1.017
_refine_ls_R_factor_all 0.0605
_refine_ls_R_factor_gt 0.0377
_refine_ls_shift/su_max 0.001
_refine_ls_shift/su_mean 0.000
_refine_ls_structure_factor_coef Fsqd
_refine_ls_weighting_details 'w=1/[\s^2^(Fo^2^)+(0.0497P)^2^] where P=(Fo^2^+2Fc^2^)/3'
_refine_ls_weighting_scheme calc
_refine_ls_wR_factor_gt 0.0867
_refine_ls_wR_factor_ref 0.0950
_reflns_Friedel_coverage 0.000
_reflns_number_gt 2184
_reflns_number_total 3004
_reflns_threshold_expression 'I > 2\s(I)'
_cod_data_source_file c8dt02962h2.cif
_cod_data_source_block 1
_cod_depositor_comments
;
The following automatic conversions were performed:

'_exptl_absorpt_correction_type' value 'EMPIRICAL' changed to
'empirical' according to
/home/data/users/saulius/crontab/automatic-downloads/rss-feeds/RSC/lib/dictionaries/cif_core.dic
dictionary named 'cif_core.dic' version 2.4.2 from 2011-04-26.

Automatic conversion script
Id: cif_fix_values 4973 2017-02-22 13:04:09Z antanas 

 Adding full bibliography for 7047417--7047420.cif.
;
_cod_database_code 7047417
_shelx_shelxl_version_number 2016/6
_shelx_space_group_comment
;
The symmetry employed for this shelxl refinement is uniquely defined
by the following loop, which should always be used as a source of
symmetry information in preference to the above space-group names.
They are only intended as comments.
;

loop_
_space_group_symop_operation_xyz
'x, y, z'
'-x+1/2, -y, z+1/2'
'x+1/2, -y+1/2, -z'
'-x, y+1/2, -z+1/2'
'-x, -y, -z'
'x-1/2, y, -z-1/2'
'-x-1/2, y-1/2, z'
'x, -y-1/2, z-1/2'

loop_
_atom_site_label
_atom_site_type_symbol
_atom_site_fract_x
_atom_site_fract_y
_atom_site_fract_z
_atom_site_U_iso_or_equiv
_atom_site_adp_type
_atom_site_occupancy
_atom_site_site_symmetry_order
_atom_site_calc_flag
_atom_site_refinement_flags_posn
_atom_site_refinement_flags_adp
Ni1 Ni 0.89102(4) 0.22211(2) 0.02247(2) 0.02907(13) Uani 1 1 d . .
O11 O 0.9216(3) 0.16345(12) 0.09024(8) 0.0465(6) Uani 1 1 d . .
C12 C 0.8042(4) 0.16797(16) 0.13173(12) 0.0358(7) Uani 1 1 d . .
C13 C 0.7474(4) 0.10107(18) 0.15971(13) 0.0470(8) Uani 1 1 d . .
H13 H 0.793326 0.054798 0.147756 0.056 Uiso 1 1 calc R U
C14 C 0.6265(4) 0.1025(2) 0.20394(15) 0.0576(9) Uani 1 1 d . .
H14 H 0.590459 0.057330 0.221170 0.069 Uiso 1 1 calc R U
C15 C 0.5577(4) 0.1702(2) 0.22324(15) 0.0603(10) Uani 1 1 d . .
H15 H 0.475264 0.171054 0.253259 0.072 Uiso 1 1 calc R U
C16 C 0.6120(4) 0.23596(19) 0.19776(14) 0.0505(8) Uani 1 1 d . .
H16 H 0.567097 0.281547 0.211613 0.061 Uiso 1 1 calc R U
C17 C 0.7336(3) 0.23763(16) 0.15122(12) 0.0348(7) Uani 1 1 d . .
C18 C 0.7886(4) 0.30930(16) 0.12470(12) 0.0363(7) Uani 1 1 d . .
N19 N 0.8531(3) 0.31226(12) 0.07186(10) 0.0346(6) Uani 1 1 d . .
C20 C 0.9032(4) 0.38856(16) 0.04997(14) 0.0428(7) Uani 1 1 d . .
H20A H 0.991543 0.409716 0.075785 0.051 Uiso 1 1 calc R U
H20B H 0.801695 0.421465 0.051457 0.051 Uiso 1 1 calc R U
C21 C 0.9727(4) 0.38736(17) -0.01146(13) 0.0444(8) Uani 1 1 d . .
H21A H 1.078564 0.357093 -0.012585 0.053 Uiso 1 1 calc R U
H21B H 1.002945 0.438539 -0.023175 0.053 Uiso 1 1 calc R U
C22 C 0.8422(4) 0.35534(15) -0.05443(13) 0.0400(7) Uani 1 1 d . .
H22A H 0.726364 0.374712 -0.045614 0.048 Uiso 1 1 calc R U
H22B H 0.872732 0.370846 -0.093978 0.048 Uiso 1 1 calc R U
N23 N 0.8418(3) 0.27206(12) -0.05057(10) 0.0339(5) Uani 1 1 d . .
C24 C 0.8021(4) 0.23710(16) -0.09895(13) 0.0363(7) Uani 1 1 d . .
H24 H 0.765009 0.267042 -0.130148 0.044 Uiso 1 1 calc R U
C25 C 0.8098(4) 0.15746(16) -0.10910(12) 0.0363(7) Uani 1 1 d . .
C26 C 0.7521(4) 0.12935(18) -0.16309(13) 0.0465(8) Uani 1 1 d . .
H26 H 0.703881 0.162639 -0.190294 0.056 Uiso 1 1 calc R U
C27 C 0.7646(4) 0.05391(18) -0.17702(14) 0.0520(9) Uani 1 1 d . .
H27 H 0.723972 0.035892 -0.212890 0.062 Uiso 1 1 calc R U
C28 C 0.8394(4) 0.00502(17) -0.13624(13) 0.0490(8) Uani 1 1 d . .
H28 H 0.848983 -0.046178 -0.145324 0.059 Uiso 1 1 calc R U
C29 C 0.8992(4) 0.03016(17) -0.08329(13) 0.0428(8) Uani 1 1 d . .
H29 H 0.950577 -0.003911 -0.057346 0.051 Uiso 1 1 calc R U
C30 C 0.8843(3) 0.10752(16) -0.06721(13) 0.0362(7) Uani 1 1 d . .
O31 O 0.9414(3) 0.13006(11) -0.01621(8) 0.0411(5) Uani 1 1 d . .
C181 C 0.7707(4) 0.37897(18) 0.16236(14) 0.0540(9) Uani 1 1 d . .
H18A H 0.873505 0.409771 0.158295 0.081 Uiso 1 1 calc R U
H18B H 0.757274 0.364241 0.202686 0.081 Uiso 1 1 calc R U
H18C H 0.669949 0.407332 0.150120 0.081 Uiso 1 1 calc R U

loop_
_atom_site_aniso_label
_atom_site_aniso_U_11
_atom_site_aniso_U_22
_atom_site_aniso_U_33
_atom_site_aniso_U_23
_atom_site_aniso_U_13
_atom_site_aniso_U_12
Ni1 0.0317(2) 0.0260(2) 0.0296(2) 0.00206(15) 0.00089(15) 0.00254(14)
O11 0.0618(15) 0.0398(12) 0.0380(12) 0.0074(9) 0.0113(10) 0.0157(10)
C12 0.0355(16) 0.0428(17) 0.0290(15) 0.0021(13) -0.0055(13) 0.0033(14)
C13 0.056(2) 0.0405(19) 0.0450(19) 0.0074(15) -0.0035(16) -0.0029(15)
C14 0.055(2) 0.063(2) 0.055(2) 0.0220(18) -0.0032(17) -0.0073(18)
C15 0.052(2) 0.081(3) 0.048(2) 0.020(2) 0.0099(16) 0.0064(19)
C16 0.050(2) 0.059(2) 0.0425(19) -0.0013(16) 0.0034(15) 0.0165(16)
C17 0.0348(16) 0.0399(18) 0.0298(15) 0.0012(12) -0.0056(12) 0.0074(13)
C18 0.0360(17) 0.0374(16) 0.0357(16) -0.0057(13) -0.0074(13) 0.0084(13)
N19 0.0354(13) 0.0286(13) 0.0400(14) 0.0051(11) -0.0030(11) 0.0005(10)
C20 0.0488(19) 0.0291(16) 0.0505(19) -0.0015(14) -0.0054(15) -0.0031(13)
C21 0.0430(18) 0.0309(17) 0.059(2) 0.0078(14) 0.0066(15) -0.0056(14)
C22 0.0491(18) 0.0301(16) 0.0406(17) 0.0084(13) 0.0013(15) 0.0016(13)
N23 0.0350(13) 0.0306(13) 0.0362(13) 0.0036(11) 0.0025(11) 0.0031(10)
C24 0.0321(16) 0.0399(19) 0.0369(16) 0.0080(13) 0.0037(13) 0.0083(13)
C25 0.0398(17) 0.0372(17) 0.0321(15) 0.0021(12) 0.0060(13) -0.0021(13)
C26 0.058(2) 0.048(2) 0.0333(17) 0.0019(14) -0.0014(15) -0.0011(16)
C27 0.066(2) 0.053(2) 0.0372(18) -0.0083(16) 0.0037(16) -0.0112(17)
C28 0.064(2) 0.0350(18) 0.048(2) -0.0050(15) 0.0107(16) -0.0109(16)
C29 0.0506(19) 0.0313(17) 0.0467(19) 0.0011(13) 0.0062(15) -0.0003(14)
C30 0.0330(16) 0.0382(17) 0.0373(17) 0.0013(13) 0.0074(13) 0.0004(13)
O31 0.0499(12) 0.0353(12) 0.0379(12) -0.0010(9) -0.0054(9) 0.0061(9)
C181 0.067(2) 0.047(2) 0.0480(19) -0.0069(16) -0.0018(17) 0.0076(17)

loop_
_atom_type_symbol
_atom_type_description
_atom_type_scat_dispersion_real
_atom_type_scat_dispersion_imag
_atom_type_scat_source
C C 0.0033 0.0016 'International Tables Vol C Tables 4.2.6.8 and 6.1.1.4'
H H 0.0000 0.0000 'International Tables Vol C Tables 4.2.6.8 and 6.1.1.4'
N N 0.0061 0.0033 'International Tables Vol C Tables 4.2.6.8 and 6.1.1.4'
O O 0.0106 0.0060 'International Tables Vol C Tables 4.2.6.8 and 6.1.1.4'
Ni Ni 0.3393 1.1124 'International Tables Vol C Tables 4.2.6.8 and 6.1.1.4'

loop_
_geom_angle_atom_site_label_1
_geom_angle_atom_site_label_2
_geom_angle_atom_site_label_3
_geom_angle
O11 Ni1 O31 83.30(8)
O11 Ni1 N23 172.83(10)
O31 Ni1 N23 91.78(9)
O11 Ni1 N19 89.68(9)
O31 Ni1 N19 172.54(9)
N23 Ni1 N19 95.44(9)
C12 O11 Ni1 118.49(17)
O11 C12 C13 119.2(3)
O11 C12 C17 122.8(3)
C13 C12 C17 118.0(3)
C14 C13 C12 121.7(3)
C13 C14 C15 120.6(3)
C16 C15 C14 119.2(3)
C15 C16 C17 122.6(3)
C16 C17 C12 118.0(3)
C16 C17 C18 121.2(3)
C12 C17 C18 120.9(3)
N19 C18 C17 121.7(3)
N19 C18 C181 121.9(3)
C17 C18 C181 116.4(3)
C18 N19 C20 116.4(2)
C18 N19 Ni1 123.4(2)
C20 N19 Ni1 120.18(19)
N19 C20 C21 113.1(2)
C20 C21 C22 112.2(2)
N23 C22 C21 109.7(2)
C24 N23 C22 115.1(2)
C24 N23 Ni1 124.23(19)
C22 N23 Ni1 120.64(19)
N23 C24 C25 126.6(3)
C26 C25 C30 119.9(3)
C26 C25 C24 118.7(3)
C30 C25 C24 121.4(3)
C27 C26 C25 121.7(3)
C26 C27 C28 118.5(3)
C29 C28 C27 121.8(3)
C28 C29 C30 121.0(3)
O31 C30 C25 123.0(3)
O31 C30 C29 119.8(3)
C25 C30 C29 117.2(3)
C30 O31 Ni1 127.61(18)

loop_
_geom_bond_atom_site_label_1
_geom_bond_atom_site_label_2
_geom_bond_distance
Ni1 O11 1.8733(19)
Ni1 O31 1.888(2)
Ni1 N23 1.920(2)
Ni1 N19 1.970(2)
O11 C12 1.306(3)
C12 C13 1.411(4)
C12 C17 1.414(4)
C13 C14 1.367(4)
C14 C15 1.379(5)
C15 C16 1.362(4)
C16 C17 1.410(4)
C17 C18 1.464(4)
C18 N19 1.302(3)
C18 C181 1.506(4)
N19 C20 1.486(3)
C20 C21 1.497(4)
C21 C22 1.508(4)
C22 N23 1.473(3)
N23 C24 1.299(3)
C24 C25 1.426(4)
C25 C26 1.398(4)
C25 C30 1.418(4)
C26 C27 1.372(4)
C27 C28 1.391(4)
C28 C29 1.364(4)
C29 C30 1.419(4)
C30 O31 1.303(3)
